data_4318833
loop_
_publ_author_name
'Michael Roitzsch'
'Irene B. Rother'
'Michael Willermann'
'Andrea Erxleben'
'Burkhard Costisella'
'Bernhard Lippert'

_publ_contact_author_address
; Universitaet Dortmund
   Fachbereich Chemie, ACIII
   Otto-Hahn-Str. 6
   D-44221 Dortmund
   Germany
;
_publ_contact_author_email lippert@pop.uni-dortmund.de
_publ_contact_author_fax +49(0)231-7553797
_publ_contact_author_name 'Prof. Dr. B. Lippert'
_publ_contact_author_phone +49(0)231-7553840
_publ_section_title
;
 Association Patterns of Platinated Purine Nucleobases in Metal-Modified
 Pairs and Triples
;
_journal_name_full 'Inorganic Chemistry'
_journal_page_first 5946
_journal_page_last 5953
_journal_paper_doi 10.1021/ic020403v
_journal_volume 41
_journal_year 2002
_chemical_formula_sum 'C13 H28 N14 O10 Pt'
_chemical_formula_weight 735.58
_chemical_name_systematic
;
  ?
;
_space_group_IT_number 2
_symmetry_cell_setting triclinic
_symmetry_space_group_name_Hall '-P 1'
_symmetry_space_group_name_H-M 'P -1'
_atom_sites_solution_hydrogens geom
_atom_sites_solution_primary Patterson
_atom_sites_solution_secondary difmap
_audit_creation_method SHELXL
_cell_angle_alpha 83.400(10)
_cell_angle_beta 88.580(10)
_cell_angle_gamma 74.060(10)
_cell_formula_units_Z 2
_cell_length_a 9.8880(10)
_cell_length_b 10.6270(10)
_cell_length_c 12.5980(10)
_cell_measurement_reflns_used 3405
_cell_measurement_temperature 293(2)
_cell_measurement_theta_max 23.25
_cell_measurement_theta_min 1.63
_cell_volume 1264.4(2)
_computing_cell_refinement 'Denzo, Scalepack (Z. Otwinowski, W. Minor, 1997)'
_computing_data_collection 'KappaCCD (Nonius BV, The Netherlands)'
_computing_data_reduction 'Denzo, Scalepack (Z. Otwinowski, W. Minor, 1997)'
_computing_molecular_graphics 'Siemens SHELXTL PLUS'
_computing_publication_material SHELXL-93
_computing_structure_refinement 'SHELXL-93 (Sheldrick, 1993)'
_computing_structure_solution 'Siemens SHELXTL Ver. 5.01, (Sheldrick, 1993)'
_diffrn_ambient_temperature 293(2)
_diffrn_measurement_device 'Nonius KappaCCD'
_diffrn_measurement_method profile-fitted
_diffrn_radiation_monochromator graphite
_diffrn_radiation_source 'fine-focus sealed tube'
_diffrn_radiation_type MoK\a
_diffrn_radiation_wavelength 0.71069
_diffrn_reflns_av_R_equivalents 0.0000
_diffrn_reflns_av_sigmaI/netI 0.0409
_diffrn_reflns_limit_h_max 10
_diffrn_reflns_limit_h_min 0
_diffrn_reflns_limit_k_max 11
_diffrn_reflns_limit_k_min -11
_diffrn_reflns_limit_l_max 13
_diffrn_reflns_limit_l_min -13
_diffrn_reflns_number 3405
_diffrn_reflns_theta_max 23.25
_diffrn_reflns_theta_min 1.63
_exptl_absorpt_coefficient_mu 5.626
_exptl_absorpt_correction_T_max 0.4858
_exptl_absorpt_correction_T_min 0.3991
_exptl_absorpt_correction_type Scalepack
_exptl_crystal_colour colorless
_exptl_crystal_density_diffrn 1.932
_exptl_crystal_description block
_exptl_crystal_F_000 724
_exptl_crystal_size_max 0.2
_exptl_crystal_size_mid 0.15
_exptl_crystal_size_min 0.15
_refine_diff_density_max 1.007
_refine_diff_density_min -1.714
_refine_diff_density_rms 0.372
_refine_ls_extinction_method none
_refine_ls_goodness_of_fit_all 1.233
_refine_ls_goodness_of_fit_obs 0.882
_refine_ls_hydrogen_treatment 'fixed isotropic U value'
_refine_ls_matrix_type full
_refine_ls_number_parameters 345
_refine_ls_number_reflns 3405
_refine_ls_number_restraints 0
_refine_ls_restrained_S_all 1.233
_refine_ls_restrained_S_obs 0.882
_refine_ls_R_factor_all 0.0387
_refine_ls_R_factor_obs 0.0291
_refine_ls_shift/esd_max 0.000
_refine_ls_shift/esd_mean 0.000
_refine_ls_structure_factor_coef Fsqd
_refine_ls_weighting_details 'w=1/[\s^2^(Fo^2^)+(0.0802P)^2^+0.0000P] where P=(Fo^2^+2Fc^2^)/3'
_refine_ls_weighting_scheme calc
_refine_ls_wR_factor_all 0.1256
_refine_ls_wR_factor_obs 0.0831
_reflns_number_observed 2955
_reflns_number_total 3405
_reflns_observed_criterion >2sigma(I)
_cod_data_source_file ic020403v_1.cif
_cod_data_source_block 1a
_cod_depositor_comments
;
The following automatic conversions were performed:

'_refine_ls_weighting_scheme' value 'calc
w=1/[\s^2^(Fo^2^)+(0.0802P)^2^+0.0000P] where P=(Fo^2^+2Fc^2^)/3' was
changed to 'calc'. New tag '_refine_ls_weighting_details' was
created. The value of the new tag was set to
'w=1/[\s^2^(Fo^2^)+(0.0802P)^2^+0.0000P] where P=(Fo^2^+2Fc^2^)/3'.

Automatic conversion script
Id: cif_fix_values 3143 2015-03-26 13:38:13Z robertas 

The following automatic conversions were performed:
data name '_publ_contact_author_mail' replaced with
'_publ_contact_author_email' as specified in the replacement file
'/home/antanas/src/cod-tools/trunk/data/replacement-values/replacement_tags.lst'.

Automatic conversion script
Id: cif_correct_tags 4998 2017-03-02 13:24:31Z antanas 
;
_cod_database_code 4318833

loop_
_symmetry_equiv_pos_as_xyz
'x, y, z'
'-x, -y, -z'

loop_
_atom_site_aniso_label
_atom_site_aniso_U_11
_atom_site_aniso_U_22
_atom_site_aniso_U_33
_atom_site_aniso_U_23
_atom_site_aniso_U_13
_atom_site_aniso_U_12
Pt1 0.0343(3) 0.0290(3) 0.0289(3) -0.0012(2) -0.0046(2) -0.0134(2)
N1 0.044(5) 0.040(5) 0.034(5) -0.004(4) 0.001(4) -0.012(4)
N2 0.045(5) 0.049(6) 0.043(6) -0.012(5) 0.001(4) -0.013(5)
C2A 0.046(7) 0.037(6) 0.035(6) 0.001(5) -0.008(5) -0.009(6)
C4A 0.034(6) 0.032(6) 0.036(6) -0.001(5) -0.004(5) -0.019(5)
C5A 0.034(6) 0.031(6) 0.033(6) -0.004(5) 0.003(4) -0.018(5)
C6A 0.037(6) 0.031(6) 0.034(6) -0.003(5) 0.005(5) -0.007(5)
C8A 0.042(6) 0.039(7) 0.050(7) -0.007(6) -0.001(5) -0.023(6)
N1A 0.041(5) 0.031(5) 0.032(5) -0.003(4) -0.004(4) -0.015(4)
N3A 0.044(5) 0.037(5) 0.038(5) -0.005(4) -0.012(4) -0.022(5)
N6A 0.041(5) 0.037(5) 0.044(5) 0.000(4) -0.015(4) -0.015(4)
N7A 0.049(6) 0.033(5) 0.043(5) -0.001(4) -0.001(4) -0.016(5)
N9A 0.042(5) 0.036(5) 0.038(5) -0.002(4) -0.004(4) -0.017(5)
C2G 0.030(6) 0.037(6) 0.038(6) -0.004(5) -0.005(5) -0.012(5)
C4G 0.028(5) 0.032(6) 0.033(6) -0.005(5) -0.001(4) -0.014(5)
C5G 0.034(6) 0.033(6) 0.029(5) -0.002(5) 0.000(4) -0.013(5)
C6G 0.036(6) 0.031(6) 0.030(6) -0.003(5) 0.002(4) -0.016(5)
C8G 0.036(6) 0.037(6) 0.033(6) 0.001(5) -0.001(5) -0.012(5)
C10G 0.053(7) 0.034(6) 0.047(7) 0.005(5) -0.009(5) -0.022(6)
C10A 0.063(8) 0.053(8) 0.051(8) -0.004(6) -0.015(6) -0.028(7)
C11A 0.053(10) 0.168(21) 0.104(14) -0.040(14) -0.021(9) -0.022(12)
N1G 0.042(5) 0.031(5) 0.032(5) 0.001(4) -0.005(4) -0.020(4)
N2G 0.057(6) 0.045(6) 0.050(6) 0.006(5) -0.018(5) -0.024(5)
N3G 0.037(5) 0.036(5) 0.035(5) -0.002(4) -0.005(4) -0.019(4)
N7G 0.031(5) 0.036(5) 0.031(5) -0.004(4) -0.004(4) -0.012(4)
N9G 0.037(5) 0.027(5) 0.034(5) 0.003(4) -0.005(4) -0.014(4)
O6G 0.055(5) 0.039(4) 0.037(4) 0.006(3) -0.008(4) -0.025(4)
N10 0.034(5) 0.049(6) 0.037(5) -0.002(5) 0.001(4) -0.018(5)
N20 0.061(7) 0.048(6) 0.030(5) 0.003(5) -0.002(5) -0.010(6)
O10 0.056(5) 0.054(5) 0.048(5) 0.017(5) -0.014(4) -0.015(4)
O11 0.051(5) 0.058(5) 0.054(5) 0.010(4) -0.020(4) -0.030(4)
O12 0.050(5) 0.056(6) 0.067(6) 0.007(4) -0.020(4) -0.023(5)
O20 0.195(15) 0.080(8) 0.072(7) -0.015(6) -0.008(8) -0.081(9)
O21 0.099(8) 0.180(14) 0.084(8) -0.032(8) 0.013(7) -0.096(10)
O22 0.115(11) 0.127(12) 0.126(12) -0.019(10) 0.061(9) 0.024(9)
O1W 0.081(6) 0.039(5) 0.053(5) -0.002(4) -0.001(5) -0.002(5)
O2W 0.083(7) 0.066(6) 0.065(6) -0.019(5) 0.011(5) -0.042(5)
O3W 0.084(7) 0.066(6) 0.067(6) -0.019(5) 0.011(5) -0.036(6)

loop_
_atom_site_label
_atom_site_type_symbol
_atom_site_fract_x
_atom_site_fract_y
_atom_site_fract_z
_atom_site_U_iso_or_equiv
_atom_site_thermal_displace_type
_atom_site_occupancy
_atom_site_calc_flag
_atom_site_refinement_flags
_atom_site_disorder_group
Pt1 Pt 0.00095(4) 0.10198(4) 0.24853(3) 0.0299(2) Uani 1 d . .
N1 N -0.1563(9) 0.1772(9) 0.3512(7) 0.039(2) Uani 1 d . .
H1A H -0.1659(66) 0.1133(21) 0.4005(44) 0.080 Uiso 1 calc R .
H1B H -0.2366(22) 0.2111(82) 0.3150(13) 0.080 Uiso 1 calc R .
H1C H -0.1347(47) 0.2399(64) 0.3829(56) 0.080 Uiso 1 calc R .
N2 N 0.1570(10) 0.0295(10) 0.1417(7) 0.045(2) Uani 1 d . .
H2A H 0.1418(56) -0.0406(57) 0.1171(58) 0.080 Uiso 1 calc R .
H2B H 0.2402(13) 0.0067(88) 0.1746(21) 0.080 Uiso 1 calc R .
H2C H 0.1561(66) 0.0914(33) 0.0875(39) 0.080 Uiso 1 calc R .
C2A C -0.1932(12) -0.0110(11) 0.1393(8) 0.040(3) Uani 1 d . .
H2AA H -0.2111(12) 0.0747(11) 0.0998(8) 0.080 Uiso 1 d R .
C4A C -0.2249(11) -0.2049(10) 0.1678(8) 0.032(2) Uani 1 d . .
C5A C -0.1354(11) -0.2440(10) 0.2544(8) 0.031(2) Uani 1 d . .
C6A C -0.0677(11) -0.1563(10) 0.2824(8) 0.035(2) Uani 1 d . .
C8A C -0.2075(12) -0.4047(11) 0.2281(9) 0.041(3) Uani 1 d . .
H8AB H -0.2221(12) -0.4909(11) 0.2347(9) 0.080 Uiso 1 d R .
N1A N -0.0974(9) -0.0356(8) 0.2219(7) 0.033(2) Uani 1 d . .
N3A N -0.2588(9) -0.0881(9) 0.1075(7) 0.037(2) Uani 1 d . .
N6A N 0.0262(9) -0.1823(9) 0.3632(7) 0.040(2) Uani 1 d . .
H6AA H 0.0472(9) -0.2613(9) 0.4029(7) 0.080 Uiso 1 d R .
H6AB H 0.0677(9) -0.1207(9) 0.3777(7) 0.080 Uiso 1 d R .
N7A N -0.1248(10) -0.3718(9) 0.2954(7) 0.041(2) Uani 1 d . .
N9A N -0.2707(9) -0.3095(9) 0.1518(7) 0.037(2) Uani 1 d . .
C2G C 0.3715(10) 0.2368(10) 0.5154(8) 0.034(2) Uani 1 d . .
C4G C 0.2449(10) 0.3190(10) 0.3677(8) 0.030(2) Uani 1 d . .
C5G C 0.1914(11) 0.2152(10) 0.3704(8) 0.031(2) Uani 1 d . .
C6G C 0.2324(10) 0.1074(10) 0.4516(8) 0.031(2) Uani 1 d . .
C8G C 0.1112(11) 0.3476(10) 0.2262(8) 0.035(2) Uani 1 d . .
H8AA H 0.0633(11) 0.3857(10) 0.1600(8) 0.080 Uiso 1 d R .
C10G C 0.2260(12) 0.5232(11) 0.2370(9) 0.043(3) Uani 1 d . .
H10A H 0.1742(12) 0.5596(11) 0.1720(9) 0.080 Uiso 1 d R .
H10B H 0.2004(12) 0.5849(11) 0.2889(9) 0.080 Uiso 1 d R .
H10C H 0.3250(12) 0.5055(11) 0.2230(9) 0.080 Uiso 1 d R .
C10A C -0.3656(13) -0.3178(13) 0.0641(10) 0.053(3) Uani 1 d . .
H10D H -0.3550(13) -0.4088(13) 0.0562(10) 0.080 Uiso 1 d R .
H10E H -0.3380(13) -0.2769(13) -0.0017(10) 0.080 Uiso 1 d R .
C11A C -0.5122(16) -0.2591(23) 0.0852(15) 0.108(7) Uani 1 d . .
H11A H -0.5700(16) -0.2664(23) 0.0274(15) 0.080 Uiso 1 d R .
H11B H -0.5402(16) -0.3009(23) 0.1504(15) 0.080 Uiso 1 d R .
H11C H -0.5231(16) -0.1678(23) 0.0920(15) 0.080 Uiso 1 d R .
N1G N 0.3261(9) 0.1284(8) 0.5209(6) 0.034(2) Uani 1 d . .
H1GA H 0.3602(9) 0.0644(8) 0.5744(6) 0.080 Uiso 1 d R .
N2G N 0.4588(10) 0.2416(10) 0.5939(8) 0.049(2) Uani 1 d . .
H2GA H 0.4842(10) 0.1742(10) 0.6462(8) 0.080 Uiso 1 d R .
H2GB H 0.4925(10) 0.3121(10) 0.5939(8) 0.080 Uiso 1 d R .
N3G N 0.3334(9) 0.3379(8) 0.4388(7) 0.034(2) Uani 1 d . .
N7G N 0.1048(9) 0.2321(8) 0.2802(6) 0.032(2) Uani 1 d . .
N9G N 0.1927(9) 0.4020(8) 0.2777(6) 0.032(2) Uani 1 d . .
O6G O 0.1937(8) 0.0044(7) 0.4634(6) 0.042(2) Uani 1 d . .
N10 N 0.4814(9) 0.0834(10) 0.2488(7) 0.039(2) Uani 1 d . .
N20 N 0.0983(11) 0.7045(10) -0.0003(7) 0.048(2) Uani 1 d . .
O10 O 0.4362(9) 0.1790(9) 0.1826(7) 0.054(2) Uani 1 d . .
O11 O 0.5791(9) 0.0785(8) 0.3107(7) 0.053(2) Uani 1 d . .
O12 O 0.4314(9) -0.0103(9) 0.2550(7) 0.057(2) Uani 1 d . .
O20 O 0.1141(17) 0.7935(12) 0.0470(9) 0.106(5) Uani 1 d . .
O21 O -0.0134(14) 0.6763(15) 0.0082(9) 0.108(5) Uani 1 d . .
O22 O 0.1905(15) 0.6405(15) -0.0506(12) 0.135(6) Uani 1 d . .
O1W O -0.1302(10) -0.5863(8) 0.4689(7) 0.061(2) Uani 1 d . .
O2W O 0.5484(11) 0.4801(10) 0.3851(8) 0.066(3) Uani 1 d . .
O3W O 0.6029(10) 0.3550(9) 0.1960(7) 0.069(3) Uani 1 d . .

loop_
_atom_type_symbol
_atom_type_description
_atom_type_scat_dispersion_real
_atom_type_scat_dispersion_imag
_atom_type_scat_source
C C 0.0033 0.0016 'International Tables Vol C Tables 4.2.6.8 and 6.1.1.4'
H H 0.0000 0.0000 'International Tables Vol C Tables 4.2.6.8 and 6.1.1.4'
N N 0.0061 0.0033 'International Tables Vol C Tables 4.2.6.8 and 6.1.1.4'
O O 0.0106 0.0060 'International Tables Vol C Tables 4.2.6.8 and 6.1.1.4'
Pt Pt -1.7033 8.3905 'International Tables Vol C Tables 4.2.6.8 and 6.1.1.4'

loop_
_geom_angle_atom_site_label_1
_geom_angle_atom_site_label_2
_geom_angle_atom_site_label_3
_geom_angle
_geom_angle_site_symmetry_1
_geom_angle_site_symmetry_3
_geom_angle_publ_flag
N7G Pt1 N1A 177.2(3) . . ?
N7G Pt1 N1 91.1(3) . . ?
N1A Pt1 N1 89.3(3) . . ?
N7G Pt1 N2 88.9(4) . . ?
N1A Pt1 N2 90.9(4) . . ?
N1 Pt1 N2 178.5(3) . . ?
N3A C2A N1A 128.5(10) . . ?
N3A C4A N9A 125.5(9) . . ?
N3A C4A C5A 128.0(9) . . ?
N9A C4A C5A 106.5(9) . . ?
C6A C5A N7A 130.7(10) . . ?
C6A C5A C4A 117.4(9) . . ?
N7A C5A C4A 111.7(9) . . ?
N6A C6A C5A 124.0(10) . . ?
N6A C6A N1A 119.2(9) . . ?
C5A C6A N1A 116.7(9) . . ?
N7A C8A N9A 115.9(9) . . ?
C6A N1A C2A 118.4(9) . . ?
C6A N1A Pt1 121.6(7) . . ?
C2A N1A Pt1 120.0(7) . . ?
C2A N3A C4A 110.9(9) . . ?
C8A N7A C5A 100.9(9) . . ?
C8A N9A C4A 105.0(8) . . ?
C8A N9A C10A 128.1(9) . . ?
C4A N9A C10A 126.8(9) . . ?
N3G C2G N1G 124.0(9) . . ?
N3G C2G N2G 119.7(9) . . ?
N1G C2G N2G 116.3(9) . . ?
N3G C4G C5G 126.6(9) . . ?
N3G C4G N9G 126.1(9) . . ?
C5G C4G N9G 107.3(8) . . ?
C4G C5G N7G 108.8(9) . . ?
C4G C5G C6G 120.9(9) . . ?
N7G C5G C6G 130.1(9) . . ?
O6G C6G N1G 121.1(9) . . ?
O6G C6G C5G 128.1(9) . . ?
N1G C6G C5G 110.8(8) . . ?
N9G C8G N7G 110.7(9) . . ?
C11A C10A N9A 112.8(11) . . ?
C2G N1G C6G 125.2(9) . . ?
C2G N3G C4G 112.4(8) . . ?
C8G N7G C5G 105.0(8) . . ?
C8G N7G Pt1 131.3(7) . . ?
C5G N7G Pt1 123.7(7) . . ?
C8G N9G C4G 108.1(8) . . ?
C8G N9G C10G 123.8(9) . . ?
C4G N9G C10G 127.9(9) . . ?
O12 N10 O10 120.4(9) . . ?
O12 N10 O11 118.3(9) . . ?
O10 N10 O11 121.4(10) . . ?
O22 N20 O20 122.2(15) . . ?
O22 N20 O21 119.0(14) . . ?
O20 N20 O21 118.7(13) . . ?

loop_
_geom_bond_atom_site_label_1
_geom_bond_atom_site_label_2
_geom_bond_distance
_geom_bond_site_symmetry_2
_geom_bond_publ_flag
Pt1 N7G 2.013(8) . ?
Pt1 N1A 2.026(8) . ?
Pt1 N1 2.046(8) . ?
Pt1 N2 2.065(9) . ?
C2A N3A 1.278(14) . ?
C2A N1A 1.379(13) . ?
C4A N3A 1.340(13) . ?
C4A N9A 1.347(13) . ?
C4A C5A 1.374(15) . ?
C5A C6A 1.368(15) . ?
C5A N7A 1.374(13) . ?
C6A N6A 1.348(13) . ?
C6A N1A 1.375(13) . ?
C8A N7A 1.330(14) . ?
C8A N9A 1.342(14) . ?
N9A C10A 1.492(14) . ?
C2G N3G 1.336(13) . ?
C2G N1G 1.340(13) . ?
C2G N2G 1.343(13) . ?
C4G N3G 1.337(13) . ?
C4G C5G 1.344(14) . ?
C4G N9G 1.371(13) . ?
C5G N7G 1.405(13) . ?
C5G C6G 1.421(14) . ?
C6G O6G 1.247(12) . ?
C6G N1G 1.367(13) . ?
C8G N9G 1.332(13) . ?
C8G N7G 1.349(13) . ?
C10G N9G 1.450(13) . ?
C10A C11A 1.44(2) . ?
N10 O12 1.222(12) . ?
N10 O10 1.225(11) . ?
N10 O11 1.242(11) . ?
N20 O22 1.193(14) . ?
N20 O20 1.220(14) . ?
N20 O21 1.221(14) . ?
